data_7713214
loop_
_publ_author_name
'Yin, Zhaoyang'
'Hu, Lijincao'
'Huang, Wei'
'Liu, Yuji'
'Tang, Yongxing'

_publ_section_title
;
 Triazole-Induced Planarization of A Twisted Tetrazole-based Molecule
 towards Energetic Materials With Improved Thermostability and
 Insensitivity
;
_journal_name_full 'Dalton Transactions'
_journal_paper_doi 10.1039/D3DT01416A
_journal_year 2023
_chemical_formula_moiety 'C3 H4 N10 O2, C3 H7 N O'
_chemical_formula_sum 'C6 H11 N11 O3'
_chemical_formula_weight 285.26
_chemical_name_systematic 123
_space_group_crystal_system monoclinic
_space_group_IT_number 14
_space_group_name_Hall '-P 2ybc'
_space_group_name_H-M_alt 'P 1 21/c 1'
_atom_sites_solution_hydrogens mixed
_atom_sites_solution_primary iterative
_audit_creation_date 2023-02-07
_audit_creation_method
;
Olex2 1.2
(compiled 2018.05.29 svn.r3508 for OlexSys, GUI svn.r5506)
;
_audit_update_record
;
2023-02-15 deposited with the CCDC.	2023-05-31 downloaded from the CCDC.
;
_cell_angle_alpha 90
_cell_angle_beta 91.171(4)
_cell_angle_gamma 90
_cell_formula_units_Z 4
_cell_length_a 3.7982(3)
_cell_length_b 25.3702(15)
_cell_length_c 12.2141(7)
_cell_measurement_reflns_used 2977
_cell_measurement_temperature 193.00
_cell_measurement_theta_max 67.936
_cell_measurement_theta_min 3.485
_cell_volume 1176.72(13)
_computing_cell_refinement 'SAINT V8.40B (?, 2016)'
_computing_data_reduction 'SAINT V8.40B (?, 2016)'
_computing_molecular_graphics 'Olex2 (Dolomanov et al., 2009)'
_computing_publication_material 'Olex2 (Dolomanov et al., 2009)'
_computing_structure_refinement 'ShelXL (Sheldrick, 2015)'
_computing_structure_solution 'olex2.solve (Bourhis et al., 2015)'
_diffrn_ambient_temperature 193.0
_diffrn_measured_fraction_theta_full 0.995
_diffrn_measured_fraction_theta_max 0.994
_diffrn_measurement_device_type 'Bruker APEX-II CCD'
_diffrn_measurement_method '\f and \w scans'
_diffrn_radiation_type CuK\a
_diffrn_radiation_wavelength 1.54178
_diffrn_reflns_av_R_equivalents 0.0776
_diffrn_reflns_av_unetI/netI 0.0757
_diffrn_reflns_Laue_measured_fraction_full 0.995
_diffrn_reflns_Laue_measured_fraction_max 0.994
_diffrn_reflns_limit_h_max 4
_diffrn_reflns_limit_h_min -4
_diffrn_reflns_limit_k_max 29
_diffrn_reflns_limit_k_min -30
_diffrn_reflns_limit_l_max 14
_diffrn_reflns_limit_l_min -14
_diffrn_reflns_number 8747
_diffrn_reflns_point_group_measured_fraction_full 0.995
_diffrn_reflns_point_group_measured_fraction_max 0.994
_diffrn_reflns_theta_full 67.679
_diffrn_reflns_theta_max 68.384
_diffrn_reflns_theta_min 3.484
_diffrn_standards_number 0
_exptl_absorpt_coefficient_mu 1.143
_exptl_absorpt_correction_T_max 0.7531
_exptl_absorpt_correction_T_min 0.5779
_exptl_crystal_colour 'clear light colourless'
_exptl_crystal_colour_lustre clear
_exptl_crystal_colour_modifier light
_exptl_crystal_colour_primary colourless
_exptl_crystal_density_diffrn 1.610
_exptl_crystal_description block
_exptl_crystal_F_000 592
_exptl_crystal_size_max 0.13
_exptl_crystal_size_mid 0.12
_exptl_crystal_size_min 0.11
_refine_diff_density_max 0.530
_refine_diff_density_min -0.355
_refine_diff_density_rms 0.106
_refine_ls_extinction_coef 0.009(2)
_refine_ls_extinction_expression Fc^*^=kFc[1+0.001xFc^2^\l^3^/sin(2\q)]^-1/4^
_refine_ls_extinction_method 'SHELXL-2014/7 (Sheldrick 2014'
_refine_ls_goodness_of_fit_ref 1.090
_refine_ls_hydrogen_treatment mixed
_refine_ls_matrix_type full
_refine_ls_number_parameters 200
_refine_ls_number_reflns 2162
_refine_ls_number_restraints 0
_refine_ls_restrained_S_all 1.090
_refine_ls_R_factor_all 0.1106
_refine_ls_R_factor_gt 0.0940
_refine_ls_shift/su_max 0.001
_refine_ls_shift/su_mean 0.000
_refine_ls_structure_factor_coef Fsqd
_refine_ls_weighting_details 'w=1/[\s^2^(Fo^2^)+(0.1528P)^2^+1.4653P] where P=(Fo^2^+2Fc^2^)/3'
_refine_ls_weighting_scheme calc
_refine_ls_wR_factor_gt 0.2577
_refine_ls_wR_factor_ref 0.2714
_reflns_Friedel_coverage 0.000
_reflns_number_gt 1623
_reflns_number_total 2162
_reflns_threshold_expression 'I > 2\s(I)'
_cod_data_source_file d3dt01416a2.cif
_cod_data_source_block cu_20220905_zm_nlg_3_0m
_cod_database_code 7713214
_shelx_shelxl_version_number 2014/7
_shelx_space_group_comment
;
The symmetry employed for this shelxl refinement is uniquely defined
by the following loop, which should always be used as a source of
symmetry information in preference to the above space-group names.
They are only intended as comments.
;
_olex2_refinement_description
;
1. Fixed Uiso
 At 1.2 times of:
  All C(H) groups
 At 1.5 times of:
  All C(H,H,H) groups
2.a Aromatic/amide H refined with riding coordinates:
 C4(H4)
2.b Idealised Me refined as rotating group:
 C5(H5A,H5B,H5C), C6(H6A,H6B,H6C)
;
_olex2_submission_special_instructions 'No special instructions were received'

loop_
_space_group_symop_operation_xyz
'x, y, z'
'-x, y+1/2, -z+1/2'
'-x, -y, -z'
'x, -y-1/2, z-1/2'

loop_
_atom_site_label
_atom_site_type_symbol
_atom_site_fract_x
_atom_site_fract_y
_atom_site_fract_z
_atom_site_U_iso_or_equiv
_atom_site_adp_type
_atom_site_occupancy
_atom_site_site_symmetry_order
_atom_site_calc_flag
_atom_site_refinement_flags_posn
_atom_site_refinement_flags_adp
_atom_site_refinement_flags_occupancy
_atom_site_disorder_assembly
_atom_site_disorder_group
O1 O 0.5671(11) 0.40164(13) 0.6656(3) 0.0552(10) Uani 1 1 d . . . A 4
O2 O 0.4092(13) 0.36420(15) 0.5119(3) 0.0648(12) Uani 1 1 d . . . A 4
N1 N 0.7206(12) 0.43734(16) 0.5109(3) 0.0481(11) Uani 1 1 d . . . A 4
N2 N 0.9231(10) 0.48585(14) 0.3649(3) 0.0392(9) Uani 1 1 d . . . A 4
N3 N 0.6285(11) 0.40977(14) 0.3233(3) 0.0407(9) Uani 1 1 d . . . A 4
N4 N 1.0475(12) 0.51430(16) 0.1855(3) 0.0461(10) Uani 1 1 d . . . A 4
H4A H 1.003(14) 0.510(2) 0.118(5) 0.043(13) Uiso 1 1 d . . . B 4
N5 N 0.7416(10) 0.43563(13) 0.2294(3) 0.0380(9) Uani 1 1 d . . . A 4
N6 N 0.4797(11) 0.37273(15) 0.1063(3) 0.0395(9) Uani 1 1 d . . . A 4
H6 H 0.406(14) 0.349(2) 0.146(4) 0.040(13) Uiso 1 1 d . . . C 4
N7 N 0.7423(11) 0.44043(14) 0.0344(3) 0.0426(10) Uani 1 1 d . . . A 4
N8 N 0.6065(11) 0.40855(15) -0.0460(3) 0.0444(10) Uani 1 1 d . . . A 4
N9 N 0.4506(11) 0.36811(14) -0.0045(3) 0.0413(10) Uani 1 1 d . . . A 4
N11 N 0.5573(12) 0.39858(14) 0.5649(3) 0.0449(10) Uani 1 1 d . . . A 4
C1 C 0.7472(13) 0.44195(16) 0.3992(3) 0.0391(10) Uani 1 1 d . . . A 4
C2 C 0.9140(12) 0.48136(16) 0.2565(3) 0.0354(10) Uani 1 1 d . . . A 4
C3 C 0.6576(12) 0.41717(17) 0.1253(3) 0.0373(10) Uani 1 1 d . . . A 4
O3 O 1.1853(11) 0.29534(14) 0.2027(3) 0.0580(10) Uani 1 1 d . . . D 4
N10 N 0.9671(11) 0.25153(14) 0.3467(3) 0.0426(10) Uani 1 1 d . . . D 4
C4 C 1.1109(14) 0.29288(18) 0.3014(4) 0.0455(11) Uani 1 1 d . . . D 4
H4 H 1.1612 0.3226 0.3464 0.055 Uiso 1 1 calc R . . D 4
C5 C 0.8929(16) 0.2506(2) 0.4632(4) 0.0529(13) Uani 1 1 d . . . D 4
H5A H 0.6381 0.2482 0.4732 0.079 Uiso 1 1 calc GR . . D 4
H5B H 0.9821 0.2830 0.4976 0.079 Uiso 1 1 calc GR . . D 4
H5C H 1.0088 0.2201 0.4973 0.079 Uiso 1 1 calc GR . . D 4
C6 C 0.8819(17) 0.2051(2) 0.2817(5) 0.0596(14) Uani 1 1 d . . . D 4
H6A H 1.0113 0.1747 0.3112 0.089 Uiso 1 1 calc GR . . D 4
H6B H 0.9487 0.2111 0.2056 0.089 Uiso 1 1 calc GR . . D 4
H6C H 0.6283 0.1983 0.2844 0.089 Uiso 1 1 calc GR . . D 4
H4B H 1.158(18) 0.544(3) 0.214(6) 0.08(2) Uiso 1 1 d . . . E 4
H1 H 0.776(16) 0.466(2) 0.556(5) 0.058(16) Uiso 1 1 d . . . . .

loop_
_atom_site_aniso_label
_atom_site_aniso_U_11
_atom_site_aniso_U_22
_atom_site_aniso_U_33
_atom_site_aniso_U_23
_atom_site_aniso_U_13
_atom_site_aniso_U_12
O1 0.093(3) 0.050(2) 0.0229(15) 0.0040(13) 0.0030(16) -0.0137(17)
O2 0.109(3) 0.054(2) 0.0322(17) -0.0023(15) 0.0027(19) -0.035(2)
N1 0.076(3) 0.043(2) 0.0250(18) 0.0017(16) 0.0048(18) -0.0148(19)
N2 0.057(2) 0.0342(19) 0.0260(18) -0.0001(13) 0.0004(16) -0.0037(15)
N3 0.063(2) 0.0352(18) 0.0234(17) -0.0008(13) -0.0001(16) -0.0047(16)
N4 0.073(3) 0.040(2) 0.0251(19) -0.0005(15) 0.0034(19) -0.0097(19)
N5 0.056(2) 0.0360(18) 0.0215(17) -0.0001(13) 0.0005(15) -0.0043(15)
N6 0.060(2) 0.0351(19) 0.0228(17) 0.0008(14) 0.0019(16) -0.0039(16)
N7 0.060(2) 0.0389(19) 0.0290(19) -0.0037(14) -0.0005(17) -0.0041(16)
N8 0.064(3) 0.040(2) 0.0287(18) -0.0027(14) -0.0013(17) -0.0071(17)
N9 0.064(2) 0.0389(19) 0.0211(16) -0.0012(14) 0.0017(16) -0.0034(16)
N11 0.068(3) 0.038(2) 0.0281(18) 0.0028(15) 0.0027(17) -0.0054(17)
C1 0.056(3) 0.036(2) 0.0260(19) -0.0019(16) 0.0017(18) -0.0014(18)
C2 0.049(2) 0.034(2) 0.0228(19) -0.0009(15) 0.0021(17) 0.0016(17)
C3 0.054(3) 0.034(2) 0.024(2) -0.0036(15) -0.0003(18) 0.0022(18)
O3 0.086(3) 0.051(2) 0.0364(18) 0.0037(14) -0.0023(17) -0.0194(18)
N10 0.058(2) 0.037(2) 0.0325(18) 0.0061(14) -0.0026(17) -0.0038(16)
C4 0.060(3) 0.042(2) 0.034(2) 0.0040(18) -0.005(2) -0.005(2)
C5 0.065(3) 0.057(3) 0.037(2) 0.005(2) 0.006(2) -0.003(2)
C6 0.080(4) 0.045(3) 0.054(3) -0.001(2) 0.006(3) -0.015(2)

loop_
_atom_type_symbol
_atom_type_description
_atom_type_scat_dispersion_real
_atom_type_scat_dispersion_imag
_atom_type_scat_source
C C 0.0181 0.0091 'International Tables Vol C Tables 4.2.6.8 and 6.1.1.4'
H H 0.0000 0.0000 'International Tables Vol C Tables 4.2.6.8 and 6.1.1.4'
N N 0.0311 0.0180 'International Tables Vol C Tables 4.2.6.8 and 6.1.1.4'
O O 0.0492 0.0322 'International Tables Vol C Tables 4.2.6.8 and 6.1.1.4'

loop_
_geom_angle_atom_site_label_1
_geom_angle_atom_site_label_2
_geom_angle_atom_site_label_3
_geom_angle
_geom_angle_site_symmetry_1
_geom_angle_site_symmetry_3
_geom_angle_publ_flag
N11 N1 C1 126.4(4) . . ?
N11 N1 H1 112(4) . . ?
C1 N1 H1 120(4) . . ?
C2 N2 C1 103.4(3) . . ?
C1 N3 N5 100.5(3) . . ?
H4A N4 H4B 124(6) . . ?
C2 N4 H4A 119(4) . . ?
C2 N4 H4B 116(4) . . ?
C2 N5 N3 110.7(3) . . ?
C2 N5 C3 127.4(4) . . ?
C3 N5 N3 121.7(3) . . ?
N9 N6 H6 120(4) . . ?
C3 N6 H6 134(4) . . ?
C3 N6 N9 106.0(3) . . ?
C3 N7 N8 104.4(4) . . ?
N9 N8 N7 110.9(3) . . ?
N8 N9 N6 107.1(3) . . ?
O1 N11 N1 116.0(4) . . ?
O2 N11 O1 125.5(4) . . ?
O2 N11 N1 118.5(4) . . ?
N2 C1 N1 114.8(4) . . ?
N3 C1 N1 128.2(4) . . ?
N3 C1 N2 117.0(4) . . ?
N2 C2 N5 108.4(3) . . ?
N4 C2 N2 126.9(4) . . ?
N4 C2 N5 124.7(4) . . ?
N6 C3 N5 123.5(4) . . ?
N7 C3 N5 124.9(4) . . ?
N7 C3 N6 111.6(4) . . ?
C4 N10 C5 121.0(4) . . ?
C4 N10 C6 120.6(4) . . ?
C6 N10 C5 118.4(4) . . ?
O3 C4 N10 123.6(4) . . ?
O3 C4 H4 118.2 . . ?
N10 C4 H4 118.2 . . ?
N10 C5 H5A 109.5 . . ?
N10 C5 H5B 109.5 . . ?
N10 C5 H5C 109.5 . . ?
H5A C5 H5B 109.5 . . ?
H5A C5 H5C 109.5 . . ?
H5B C5 H5C 109.5 . . ?
N10 C6 H6A 109.5 . . ?
N10 C6 H6B 109.5 . . ?
N10 C6 H6C 109.5 . . ?
H6A C6 H6B 109.5 . . ?
H6A C6 H6C 109.5 . . ?
H6B C6 H6C 109.5 . . ?

loop_
_geom_bond_atom_site_label_1
_geom_bond_atom_site_label_2
_geom_bond_distance
_geom_bond_site_symmetry_2
_geom_bond_publ_flag
O1 N11 1.232(5) . ?
O2 N11 1.217(5) . ?
N1 N11 1.343(5) . ?
N1 C1 1.375(5) . ?
N1 H1 0.92(6) . ?
N2 C1 1.369(6) . ?
N2 C2 1.330(5) . ?
N3 N5 1.397(5) . ?
N3 C1 1.308(6) . ?
N4 H4A 0.85(6) . ?
N4 C2 1.314(6) . ?
N4 H4B 0.93(8) . ?
N5 C2 1.370(5) . ?
N5 C3 1.386(5) . ?
N6 H6 0.82(6) . ?
N6 N9 1.361(5) . ?
N6 C3 1.332(6) . ?
N7 N8 1.365(5) . ?
N7 C3 1.303(6) . ?
N8 N9 1.294(5) . ?
O3 C4 1.246(6) . ?
N10 C4 1.310(6) . ?
N10 C5 1.457(6) . ?
N10 C6 1.453(6) . ?
C4 H4 0.9500 . ?
C5 H5A 0.9800 . ?
C5 H5B 0.9800 . ?
C5 H5C 0.9800 . ?
C6 H6A 0.9800 . ?
C6 H6B 0.9800 . ?
C6 H6C 0.9800 . ?

loop_
_geom_hbond_atom_site_label_D
_geom_hbond_atom_site_label_H
_geom_hbond_atom_site_label_A
_geom_hbond_distance_DH
_geom_hbond_distance_HA
_geom_hbond_distance_DA
_geom_hbond_angle_DHA
_geom_hbond_site_symmetry_A
N4 H4A N7 0.85(6) 2.25(6) 2.859(6) 129(5) .
N6 H6 O3 0.82(6) 1.76(6) 2.558(5) 167(5) 1_455
N1 H1 N2 0.92(6) 1.93(6) 2.801(6) 157(5) 3_766

loop_
_geom_torsion_atom_site_label_1
_geom_torsion_atom_site_label_2
_geom_torsion_atom_site_label_3
_geom_torsion_atom_site_label_4
_geom_torsion
_geom_torsion_site_symmetry_1
_geom_torsion_site_symmetry_2
_geom_torsion_site_symmetry_3
_geom_torsion_site_symmetry_4
_geom_torsion_publ_flag
N3 N5 C2 N2 1.1(5) . . . . ?
N3 N5 C2 N4 -179.4(4) . . . . ?
N3 N5 C3 N6 -3.2(7) . . . . ?
N3 N5 C3 N7 177.1(4) . . . . ?
N5 N3 C1 N1 -179.2(5) . . . . ?
N5 N3 C1 N2 0.3(5) . . . . ?
N7 N8 N9 N6 0.3(5) . . . . ?
N8 N7 C3 N5 -180.0(4) . . . . ?
N8 N7 C3 N6 0.4(5) . . . . ?
N9 N6 C3 N5 -179.9(4) . . . . ?
N9 N6 C3 N7 -0.2(5) . . . . ?
N11 N1 C1 N2 178.9(5) . . . . ?
N11 N1 C1 N3 -1.6(9) . . . . ?
C1 N1 N11 O1 179.3(5) . . . . ?
C1 N1 N11 O2 -1.7(8) . . . . ?
C1 N2 C2 N4 179.6(5) . . . . ?
C1 N2 C2 N5 -0.8(5) . . . . ?
C1 N3 N5 C2 -0.8(5) . . . . ?
C1 N3 N5 C3 -176.4(4) . . . . ?
C2 N2 C1 N1 179.9(4) . . . . ?
C2 N2 C1 N3 0.4(6) . . . . ?
C2 N5 C3 N6 -178.0(4) . . . . ?
C2 N5 C3 N7 2.4(8) . . . . ?
C3 N5 C2 N2 176.3(4) . . . . ?
C3 N5 C2 N4 -4.1(8) . . . . ?
C3 N6 N9 N8 0.0(5) . . . . ?
C3 N7 N8 N9 -0.4(5) . . . . ?
C5 N10 C4 O3 178.7(5) . . . . ?
C6 N10 C4 O3 -0.5(8) . . . . ?
